data_4316040
loop_
_publ_author_name
'Laura M. Grande'
'Bruce C. Noll'
'Allen G. Oliver'
'W. Robert Scheidt'

_publ_section_title
;
 Dynamics of NO Motion in Solid-State [Co(tetraphenylporphinato)(NO)]
;
_journal_name_full 'Inorganic Chemistry'
_journal_page_first 6552
_journal_page_last 6557
_journal_paper_doi 10.1021/ic1003462
_journal_volume 49
_journal_year 2010
_chemical_compound_source synthesized
_chemical_formula_moiety 'C44 H28 Co N5 O'
_chemical_formula_sum 'C44 H28 Co N5 O'
_chemical_formula_weight 701.64
_chemical_melting_point ?
_chemical_name_common '[Co(TPP)(NO)]'
_space_group_IT_number 87
_symmetry_cell_setting tetragonal
_symmetry_Int_Tables_number 87
_symmetry_space_group_name_Hall '-I 4'
_symmetry_space_group_name_H-M 'I 4/m'
_atom_sites_solution_hydrogens geom
_atom_sites_solution_primary direct
_atom_sites_solution_secondary difmap
_audit_creation_method SHELXL-97
_cell_angle_alpha 90.00
_cell_angle_beta 90.00
_cell_angle_gamma 90.00
_cell_formula_units_Z 2
_cell_length_a 13.3719(5)
_cell_length_b 13.3719(5)
_cell_length_c 9.6786(4)
_cell_measurement_reflns_used 9890
_cell_measurement_temperature 250(2)
_cell_measurement_theta_max 30.095
_cell_measurement_theta_min 2.598
_cell_volume 1730.61(12)
_computing_cell_refinement 'APEX2/SAINT (Bruker, 2007)'
_computing_data_collection 'APEX2 (Bruker, 2007)'
_computing_data_reduction 'SAINT/XPREP (Bruker, 2007; Sheldrick, 2008)'
_computing_molecular_graphics 'XP (Sheldrick, 2008)'
_computing_publication_material 'XCIF (Sheldrick, 2008)/enCIFer (CCDC, 2005)'
_computing_structure_refinement 'XL (Sheldrick, 2008)'
_computing_structure_solution 'XS (Sheldrick, 2008)'
_diffrn_ambient_temperature 250(2)
_diffrn_detector_area_resol_mean 8.33
_diffrn_measured_fraction_theta_full 0.999
_diffrn_measured_fraction_theta_max 0.999
_diffrn_measurement_device_type 'Bruker x8 Apex II CCD diffractometer'
_diffrn_measurement_method '\f and \w scans'
_diffrn_radiation_monochromator graphite
_diffrn_radiation_source 'fine-focus sealed tube'
_diffrn_radiation_type MoK\a
_diffrn_radiation_wavelength 0.71073
_diffrn_reflns_av_R_equivalents 0.0264
_diffrn_reflns_av_sigmaI/netI 0.0091
_diffrn_reflns_limit_h_max 18
_diffrn_reflns_limit_h_min -18
_diffrn_reflns_limit_k_max 18
_diffrn_reflns_limit_k_min -18
_diffrn_reflns_limit_l_max 13
_diffrn_reflns_limit_l_min -13
_diffrn_reflns_number 26738
_diffrn_reflns_theta_full 30.32
_diffrn_reflns_theta_max 30.32
_diffrn_reflns_theta_min 2.15
_diffrn_source_type 'Siemans KFFMO2K-90'
_exptl_absorpt_coefficient_mu 0.539
_exptl_absorpt_correction_T_max 0.9040
_exptl_absorpt_correction_T_min 0.8202
_exptl_absorpt_correction_type multi-scan
_exptl_absorpt_process_details 'Sheldrick, G.M. (2008) SADABS v.2008/2. University of G\"ottingen.'
_exptl_crystal_colour purple
_exptl_crystal_density_diffrn 1.346
_exptl_crystal_density_meas ?
_exptl_crystal_density_method 'not measured'
_exptl_crystal_description 'square pyramid'
_exptl_crystal_F_000 724
_exptl_crystal_recrystallization_method 'diffusion of methanol into chloroform solution'
_exptl_crystal_size_max 0.38
_exptl_crystal_size_mid 0.28
_exptl_crystal_size_min 0.19
_refine_diff_density_max 0.314
_refine_diff_density_min -0.195
_refine_diff_density_rms 0.047
_refine_ls_extinction_method none
_refine_ls_goodness_of_fit_ref 1.104
_refine_ls_hydrogen_treatment constr
_refine_ls_matrix_type full
_refine_ls_number_parameters 81
_refine_ls_number_reflns 1379
_refine_ls_number_restraints 0
_refine_ls_restrained_S_all 1.104
_refine_ls_R_factor_all 0.0399
_refine_ls_R_factor_gt 0.0353
_refine_ls_shift/su_max 0.009
_refine_ls_shift/su_mean 0.002
_refine_ls_structure_factor_coef Fsqd
_refine_ls_weighting_details 'calc w=1/[\s^2^(Fo^2^)+(0.0567P)^2^+0.6156P] where P=(Fo^2^+2Fc^2^)/3'
_refine_ls_weighting_scheme calc
_refine_ls_wR_factor_gt 0.0977
_refine_ls_wR_factor_ref 0.1027
_reflns_number_gt 1262
_reflns_number_total 1379
_reflns_threshold_expression >2sigma(I)
_cod_data_source_file ic1003462_si_002_6.cif
_cod_data_source_block lmg0132500m250KCoTPPNO
_cod_depositor_comments
;
The following automatic conversions were performed:

'_chemical_melting_point' value 'not measured' was changed to '?' -
the value is undefined or not given.

Automatic conversion script
Id: cif_fix_values 1569 2011-02-09 13:29:24Z adriana 

The following automatic conversions were performed:

'_exptl_crystal_density_meas' value 'not measured' was changed to '?'
- the value is perceived as not measured.

Automatic conversion script
Id: cif_fix_values 3008 2015-01-20 13:52:24Z robertas 
;
_cod_database_code 4316040

loop_
_symmetry_equiv_pos_as_xyz
'x, y, z'
'-y, x, z'
'-x, -y, z'
'y, -x, z'
'x+1/2, y+1/2, z+1/2'
'-y+1/2, x+1/2, z+1/2'
'-x+1/2, -y+1/2, z+1/2'
'y+1/2, -x+1/2, z+1/2'
'-x, -y, -z'
'y, -x, -z'
'x, y, -z'
'-y, x, -z'
'-x+1/2, -y+1/2, -z+1/2'
'y+1/2, -x+1/2, -z+1/2'
'x+1/2, y+1/2, -z+1/2'
'-y+1/2, x+1/2, -z+1/2'

loop_
_atom_site_label
_atom_site_type_symbol
_atom_site_fract_x
_atom_site_fract_y
_atom_site_fract_z
_atom_site_U_iso_or_equiv
_atom_site_adp_type
_atom_site_occupancy
_atom_site_symmetry_multiplicity
_atom_site_calc_flag
_atom_site_refinement_flags
_atom_site_disorder_assembly
_atom_site_disorder_group
Co1 Co 0.0000 0.0000 0.0073 0.03532(16) Uani 0.50 4 d SP . .
N1 N 0.14251(11) 0.03599(11) 0.0000 0.0411(3) Uani 1 2 d S . .
N2 N 0.0000 0.0000 0.1973(5) 0.0523(10) Uani 0.50 4 d SP . .
O1 O -0.0315(8) -0.0456(7) 0.2665(9) 0.059(2) Uani 0.13 1 d P . .
C(A1 C 0.22316(13) -0.02749(14) 0.0000 0.0438(4) Uani 1 2 d S . .
C(B1 C 0.31489(14) 0.02818(15) 0.0000 0.0523(5) Uani 1 2 d S . .
H(B1 H 0.3800 0.0016 0.0000 0.063 Uiso 1 2 calc SR . .
C(B2 C 0.29005(14) 0.12532(15) 0.0000 0.0517(5) Uani 1 2 d S . .
H(B2 H 0.3345 0.1798 0.0000 0.062 Uiso 1 2 calc SR . .
C(A2 C 0.18330(13) 0.13059(13) 0.0000 0.0439(4) Uani 1 2 d S . .
C(M1 C 0.13076(13) 0.21930(13) 0.0000 0.0428(4) Uani 1 2 d S . .
C11 C 0.18771(13) 0.31543(13) 0.0000 0.0441(4) Uani 1 2 d S . .
C12 C 0.21390(16) 0.36024(13) 0.12100(19) 0.0687(5) Uani 1 1 d . . .
H12 H 0.1955 0.3309 0.2055 0.082 Uiso 1 1 calc R . .
C13 C 0.26767(17) 0.44914(14) 0.1204(2) 0.0781(6) Uani 1 1 d . . .
H13 H 0.2854 0.4794 0.2045 0.094 Uiso 1 1 calc R . .
C14 C 0.29468(16) 0.49239(15) 0.0000 0.0643(6) Uani 1 2 d S . .
H14 H 0.3319 0.5520 0.0000 0.077 Uiso 1 2 calc SR . .

loop_
_atom_site_aniso_label
_atom_site_aniso_U_11
_atom_site_aniso_U_22
_atom_site_aniso_U_33
_atom_site_aniso_U_23
_atom_site_aniso_U_13
_atom_site_aniso_U_12
Co1 0.03251(17) 0.03251(17) 0.0409(3) 0.000 0.000 0.000
N1 0.0354(6) 0.0352(6) 0.0526(8) 0.000 0.000 -0.0003(5)
N2 0.0579(16) 0.0579(16) 0.041(2) 0.000 0.000 0.000
O1 0.065(7) 0.064(6) 0.047(4) 0.012(4) 0.005(4) 0.006(4)
C(A1 0.0349(7) 0.0424(8) 0.0541(10) 0.000 0.000 0.0002(6)
C(B1 0.0350(8) 0.0463(9) 0.0756(13) 0.000 0.000 -0.0010(7)
C(B2 0.0365(8) 0.0436(9) 0.0751(13) 0.000 0.000 -0.0044(6)
C(A2 0.0362(7) 0.0396(8) 0.0560(10) 0.000 0.000 -0.0038(6)
C(M1 0.0407(8) 0.0365(8) 0.0512(9) 0.000 0.000 -0.0040(6)
C11 0.0397(8) 0.0349(7) 0.0578(10) 0.000 0.000 -0.0016(6)
C12 0.0871(12) 0.0575(9) 0.0614(10) -0.0011(7) -0.0054(8) -0.0238(8)
C13 0.0883(13) 0.0568(9) 0.0890(15) -0.0155(9) -0.0129(11) -0.0216(9)
C14 0.0466(10) 0.0355(9) 0.111(2) 0.000 0.000 -0.0045(7)

loop_
_atom_type_symbol
_atom_type_description
_atom_type_scat_dispersion_real
_atom_type_scat_dispersion_imag
_atom_type_scat_source
C C 0.0033 0.0016 'International Tables Vol C Tables 4.2.6.8 and 6.1.1.4'
H H 0.0000 0.0000 'International Tables Vol C Tables 4.2.6.8 and 6.1.1.4'
Co Co 0.3494 0.9721 'International Tables Vol C Tables 4.2.6.8 and 6.1.1.4'
N N 0.0061 0.0033 'International Tables Vol C Tables 4.2.6.8 and 6.1.1.4'
O O 0.0106 0.0060 'International Tables Vol C Tables 4.2.6.8 and 6.1.1.4'

loop_
_geom_angle_atom_site_label_1
_geom_angle_atom_site_label_2
_geom_angle_atom_site_label_3
_geom_angle
_geom_angle_site_symmetry_1
_geom_angle_site_symmetry_3
_geom_angle_publ_flag
Co1 Co1 N2 180.0 9 . ?
Co1 Co1 N1 87.947(2) 9 . ?
N2 Co1 N1 92.053(2) . . ?
Co1 Co1 N1 87.947(2) 9 9 ?
N2 Co1 N1 92.053(2) . 9 ?
N1 Co1 N1 175.894(3) . 9 ?
Co1 Co1 N1 87.947(2) 9 10 ?
N2 Co1 N1 92.053(2) . 10 ?
N1 Co1 N1 89.9 . 10 ?
N1 Co1 N1 89.9 9 10 ?
Co1 Co1 N1 87.947(2) 9 2 ?
N2 Co1 N1 92.053(2) . 2 ?
N1 Co1 N1 89.9 . 2 ?
N1 Co1 N1 89.9 9 2 ?
N1 Co1 N1 175.894(3) 10 2 ?
Co1 Co1 N2 0.0 9 9 ?
N2 Co1 N2 180.0 . 9 ?
N1 Co1 N2 87.947(2) . 9 ?
N1 Co1 N2 87.947(2) 9 9 ?
N1 Co1 N2 87.947(2) 10 9 ?
N1 Co1 N2 87.947(2) 2 9 ?
C(A1 N1 C(A2 104.88(14) . . ?
C(A1 N1 Co1 127.59(12) . 9 ?
C(A2 N1 Co1 127.47(12) . 9 ?
C(A1 N1 Co1 127.59(12) . . ?
C(A2 N1 Co1 127.47(12) . . ?
Co1 N1 Co1 4.106(3) 9 . ?
O1 N2 O1 95.8(12) . 3 ?
O1 N2 O1 63.3(6) . 2 ?
O1 N2 O1 63.3(6) 3 2 ?
O1 N2 O1 63.3(6) . 4 ?
O1 N2 O1 63.3(6) 3 4 ?
O1 N2 O1 95.8(12) 2 4 ?
O1 N2 Co1 132.1(6) . . ?
O1 N2 Co1 132.1(6) 3 . ?
O1 N2 Co1 132.1(6) 2 . ?
O1 N2 Co1 132.1(6) 4 . ?
O1 N2 Co1 132.1(6) . 9 ?
O1 N2 Co1 132.1(6) 3 9 ?
O1 N2 Co1 132.1(6) 2 9 ?
O1 N2 Co1 132.1(6) 4 9 ?
Co1 N2 Co1 0.0 . 9 ?
N2 O1 O1 58.4(3) . 2 ?
N2 O1 O1 58.4(3) . 4 ?
O1 O1 O1 90.003(1) 2 4 ?
N2 O1 O1 42.1(6) . 3 ?
O1 O1 O1 45.002(1) 2 3 ?
O1 O1 O1 45.0 4 3 ?
N1 C(A1 C(M1 126.07(16) . 10 ?
N1 C(A1 C(B1 110.54(16) . . ?
C(M1 C(A1 C(B1 123.39(17) 10 . ?
C(B2 C(B1 C(A1 106.91(16) . . ?
C(B2 C(B1 H(B1 126.5 . . ?
C(A1 C(B1 H(B1 126.5 . . ?
C(B1 C(B2 C(A2 107.17(16) . . ?
C(B1 C(B2 H(B2 126.4 . . ?
C(A2 C(B2 H(B2 126.4 . . ?
N1 C(A2 C(M1 126.04(16) . . ?
N1 C(A2 C(B2 110.50(16) . . ?
C(M1 C(A2 C(B2 123.46(17) . . ?
C(A2 C(M1 C(A1 122.77(16) . 2 ?
C(A2 C(M1 C11 118.72(16) . . ?
C(A1 C(M1 C11 118.51(16) 2 . ?
C12 C11 C12 118.69(19) . 11 ?
C12 C11 C(M1 120.65(10) . . ?
C12 C11 C(M1 120.65(10) 11 . ?
C11 C12 C13 120.41(18) . . ?
C11 C12 H12 119.8 . . ?
C13 C12 H12 119.8 . . ?
C14 C13 C12 120.57(19) . . ?
C14 C13 H13 119.7 . . ?
C12 C13 H13 119.7 . . ?
C13 C14 C13 119.3(2) . 11 ?
C13 C14 H14 120.3 . . ?
C13 C14 H14 120.3 11 . ?

loop_
_geom_bond_atom_site_label_1
_geom_bond_atom_site_label_2
_geom_bond_distance
_geom_bond_site_symmetry_2
_geom_bond_publ_flag
Co1 Co1 0.1409 9 ?
Co1 N2 1.839(5) . ?
Co1 N1 1.9667(15) . ?
Co1 N1 1.9667(15) 9 ?
Co1 N1 1.9667(15) 10 ?
Co1 N1 1.9667(15) 2 ?
Co1 N2 1.980(5) 9 ?
N1 C(A1 1.372(2) . ?
N1 C(A2 1.378(2) . ?
N1 Co1 1.9667(15) 9 ?
N2 O1 0.999(8) . ?
N2 O1 0.999(8) 3 ?
N2 O1 0.999(8) 2 ?
N2 O1 0.999(8) 4 ?
N2 Co1 1.980(5) 9 ?
O1 O1 1.048(13) 2 ?
O1 O1 1.048(13) 4 ?
O1 O1 1.482(18) 3 ?
C(A1 C(M1 1.382(3) 10 ?
C(A1 C(B1 1.435(2) . ?
C(B1 C(B2 1.341(3) . ?
C(B1 H(B1 0.9400 . ?
C(B2 C(A2 1.429(2) . ?
C(B2 H(B2 0.9400 . ?
C(A2 C(M1 1.379(3) . ?
C(M1 C(A1 1.382(3) 2 ?
C(M1 C11 1.494(2) . ?
C11 C12 1.3614(19) . ?
C11 C12 1.3614(19) 11 ?
C12 C13 1.389(2) . ?
C12 H12 0.9400 . ?
C13 C14 1.350(3) . ?
C13 H13 0.9400 . ?
C14 C13 1.350(3) 11 ?
C14 H14 0.9400 . ?
